data_1507392
loop_
_publ_author_name
'Teo, Tang-Lin'
'Vetrichelvan, Muthalagu'
'Lai, Yee-Hing'

_publ_section_title
;
 Infinite three-dimensional polymeric metalloporphyrin network via
 six-coordinate Zn(II) and two axial oxygen donors.
;
_journal_issue 22
_journal_name_full 'Organic letters'
_journal_page_first 4207
_journal_page_last 4210
_journal_paper_doi 10.1021/ol035665v
_journal_volume 5
_journal_year 2003
_chemical_formula_sum 'C36 H28 N4 O2 Zn'
_chemical_formula_weight 613.99
_chemical_name_systematic
; 
 ? 
;
_space_group_IT_number 88
_symmetry_cell_setting tetragonal
_symmetry_space_group_name_Hall '-I 4ad'
_symmetry_space_group_name_H-M 'I 41/a :2'
_atom_sites_solution_hydrogens geom
_atom_sites_solution_primary direct
_atom_sites_solution_secondary difmap
_audit_creation_method SHELXL-97
_cell_angle_alpha 90.00
_cell_angle_beta 90.00
_cell_angle_gamma 90.00
_cell_formula_units_Z 8
_cell_length_a 22.812(3)
_cell_length_b 22.812(3)
_cell_length_c 11.423(3)
_cell_measurement_reflns_used 1115
_cell_measurement_temperature 223(2)
_cell_measurement_theta_max 18.15
_cell_measurement_theta_min 2.53
_cell_volume 5944.4(19)
_computing_cell_refinement 'Bruker SMART'
_computing_data_collection 'Bruker SMART'
_computing_data_reduction 'Bruker SAINT'
_computing_molecular_graphics 'Bruker SHELXTL'
_computing_publication_material 'Bruker SHELXTL'
_computing_structure_refinement 'SHELXL-97 (Sheldrick, 1997)'
_computing_structure_solution 'SHELXS-97 (Sheldrick, 1990)'
_diffrn_ambient_temperature 223(2)
_diffrn_measured_fraction_theta_full 1.000
_diffrn_measured_fraction_theta_max 1.000
_diffrn_measurement_device_type 'CCD area detector'
_diffrn_measurement_method 'phi and omega scans'
_diffrn_radiation_monochromator graphite
_diffrn_radiation_source 'fine-focus sealed tube'
_diffrn_radiation_type MoK\a
_diffrn_radiation_wavelength 0.71073
_diffrn_reflns_av_R_equivalents 0.1324
_diffrn_reflns_av_sigmaI/netI 0.1114
_diffrn_reflns_limit_h_max 20
_diffrn_reflns_limit_h_min -27
_diffrn_reflns_limit_k_max 26
_diffrn_reflns_limit_k_min -27
_diffrn_reflns_limit_l_max 13
_diffrn_reflns_limit_l_min -13
_diffrn_reflns_number 16293
_diffrn_reflns_theta_full 25.00
_diffrn_reflns_theta_max 25.00
_diffrn_reflns_theta_min 1.79
_exptl_absorpt_coefficient_mu 0.866
_exptl_absorpt_correction_T_max 0.9662
_exptl_absorpt_correction_T_min 0.9184
_exptl_absorpt_correction_type 'Sadabs, (Sheldrick 2001)'
_exptl_crystal_colour RED
_exptl_crystal_density_diffrn 1.372
_exptl_crystal_density_meas 0
_exptl_crystal_density_method 'not measured'
_exptl_crystal_description BLOCK
_exptl_crystal_F_000 2544
_exptl_crystal_size_max 0.10
_exptl_crystal_size_mid 0.10
_exptl_crystal_size_min 0.04
_refine_diff_density_max 0.513
_refine_diff_density_min -0.303
_refine_diff_density_rms 0.069
_refine_ls_extinction_method none
_refine_ls_goodness_of_fit_ref 1.020
_refine_ls_hydrogen_treatment mixed
_refine_ls_matrix_type full
_refine_ls_number_parameters 196
_refine_ls_number_reflns 2613
_refine_ls_number_restraints 0
_refine_ls_restrained_S_all 1.020
_refine_ls_R_factor_all 0.1022
_refine_ls_R_factor_gt 0.0593
_refine_ls_shift/su_max 0.000
_refine_ls_shift/su_mean 0.000
_refine_ls_structure_factor_coef Fsqd
_refine_ls_weighting_details 'calc w=1/[\s^2^(Fo^2^)+(0.0000P)^2^+4.4753P] where P=(Fo^2^+2Fc^2^)/3'
_refine_ls_weighting_scheme calc
_refine_ls_wR_factor_gt 0.1184
_refine_ls_wR_factor_ref 0.1338
_reflns_number_gt 1719
_reflns_number_total 2613
_reflns_threshold_expression >2sigma(I)
_cod_data_source_file ol035665vsi20030901_125441.cif
_cod_data_source_block 3052
_cod_depositor_comments
;
The following automatic conversions were performed:

'_symmetry_cell_setting' value 'Tetragonal' changed to 'tetragonal'
according to /home/saulius/struct/CIF-dictionaries/cif_core.dic
dictionary named 'cif_core.dic' version 2.4.1 from 2010-06-29.

Automatic conversion script
Id: cif_fix_values 1715 2011-07-08 13:25:40Z adriana 
;
_cod_original_cell_volume 5944.3(18)
_cod_original_sg_symbol_H-M I4(1)/a
_cod_database_code 1507392

loop_
_symmetry_equiv_pos_as_xyz
'x, y, z'
'-x+1/2, -y, z+1/2'
'-y+3/4, x+1/4, z+1/4'
'y+3/4, -x+3/4, z+3/4'
'x+1/2, y+1/2, z+1/2'
'-x+1, -y+1/2, z+1'
'-y+5/4, x+3/4, z+3/4'
'y+5/4, -x+5/4, z+5/4'
'-x, -y, -z'
'x-1/2, y, -z-1/2'
'y-3/4, -x-1/4, -z-1/4'
'-y-3/4, x-3/4, -z-3/4'
'-x+1/2, -y+1/2, -z+1/2'
'x, y+1/2, -z'
'y-1/4, -x+1/4, -z+1/4'
'-y-1/4, x-1/4, -z-1/4'

loop_
_atom_site_label
_atom_site_type_symbol
_atom_site_fract_x
_atom_site_fract_y
_atom_site_fract_z
_atom_site_U_iso_or_equiv
_atom_site_adp_type
_atom_site_occupancy
_atom_site_symmetry_multiplicity
_atom_site_calc_flag
_atom_site_refinement_flags
Zn1 Zn 1.0000 0.0000 0.0000 0.0336(2) Uani 1 2 d S
O1 O 0.81809(14) 0.23729(13) 0.0879(3) 0.0448(8) Uani 1 1 d .
N1 N 1.00918(14) -0.07049(14) 0.1115(3) 0.0320(8) Uani 1 1 d .
N2 N 0.91223(15) 0.00321(14) 0.0320(3) 0.0329(8) Uani 1 1 d .
C1 C 1.05959(19) -0.10001(18) 0.1390(4) 0.0346(10) Uani 1 1 d .
C2 C 1.0459(2) -0.1470(2) 0.2185(4) 0.0468(12) Uani 1 1 d .
H2A H 1.0726 -0.1740 0.2506 0.056 Uiso 1 1 calc R
C3 C 0.9882(2) -0.1451(2) 0.2382(4) 0.0474(12) Uani 1 1 d .
H3A H 0.9668 -0.1704 0.2870 0.057 Uiso 1 1 calc R
C4 C 0.9648(2) -0.09727(19) 0.1714(4) 0.0382(11) Uani 1 1 d .
C5 C 0.9064(2) -0.07860(19) 0.1701(4) 0.0400(11) Uani 1 1 d .
H5A H 0.8803 -0.1002 0.2169 0.048 Uiso 1 1 calc R
C6 C 0.88233(19) -0.03221(19) 0.1081(4) 0.0381(11) Uani 1 1 d .
C7 C 0.8221(2) -0.01404(19) 0.1138(4) 0.0422(11) Uani 1 1 d .
H7A H 0.7927 -0.0305 0.1612 0.051 Uiso 1 1 calc R
C8 C 0.81565(19) 0.03089(19) 0.0386(4) 0.0391(11) Uani 1 1 d .
H8A H 0.7806 0.0511 0.0226 0.047 Uiso 1 1 calc R
C9 C 0.87219(18) 0.04245(18) -0.0132(3) 0.0325(10) Uani 1 1 d .
C10 C 0.88444(19) 0.08652(18) -0.0951(3) 0.0347(10) Uani 1 1 d .
C11 C 0.83380(19) 0.12176(18) -0.1387(4) 0.0367(11) Uani 1 1 d .
C12 C 0.8104(2) 0.1106(2) -0.2488(4) 0.0430(11) Uani 1 1 d .
H12A H 0.8283 0.0824 -0.2971 0.052 Uiso 1 1 calc R
C13 C 0.7614(2) 0.1399(2) -0.2888(4) 0.0467(12) Uani 1 1 d .
H13A H 0.7465 0.1321 -0.3639 0.056 Uiso 1 1 calc R
C14 C 0.7347(2) 0.1805(2) -0.2184(4) 0.0445(12) Uani 1 1 d .
H14A H 0.7006 0.1997 -0.2445 0.053 Uiso 1 1 calc R
C15 C 0.7575(2) 0.19342(19) -0.1084(4) 0.0426(11) Uani 1 1 d .
H15A H 0.7390 0.2214 -0.0607 0.051 Uiso 1 1 calc R
C16 C 0.80772(19) 0.16488(19) -0.0691(4) 0.0360(11) Uani 1 1 d .
C17 C 0.8337(2) 0.1800(2) 0.0500(4) 0.0455(12) Uani 1 1 d .
H17A H 0.8201 0.1513 0.1078 0.055 Uiso 1 1 calc R
H17B H 0.8765 0.1771 0.0456 0.055 Uiso 1 1 calc R
C18 C 0.8523(2) 0.2817(2) 0.0335(5) 0.0585(14) Uani 1 1 d .
H18A H 0.8401 0.3199 0.0621 0.088 Uiso 1 1 calc R
H18B H 0.8469 0.2800 -0.0506 0.088 Uiso 1 1 calc R
H18C H 0.8934 0.2757 0.0520 0.088 Uiso 1 1 calc R

loop_
_atom_site_aniso_label
_atom_site_aniso_U_11
_atom_site_aniso_U_22
_atom_site_aniso_U_33
_atom_site_aniso_U_23
_atom_site_aniso_U_13
_atom_site_aniso_U_12
Zn1 0.0393(5) 0.0432(5) 0.0181(4) 0.0068(3) 0.0032(3) -0.0012(3)
O1 0.060(2) 0.048(2) 0.0256(17) -0.0044(15) 0.0024(15) 0.0064(16)
N1 0.044(2) 0.040(2) 0.0118(17) 0.0061(15) 0.0039(15) -0.0018(17)
N2 0.041(2) 0.040(2) 0.0177(19) 0.0023(16) 0.0045(16) -0.0002(17)
C1 0.051(3) 0.038(3) 0.015(2) 0.0023(18) -0.001(2) 0.003(2)
C2 0.054(3) 0.050(3) 0.037(3) 0.013(2) 0.007(2) 0.005(2)
C3 0.060(3) 0.052(3) 0.030(3) 0.010(2) 0.008(2) -0.004(2)
C4 0.052(3) 0.040(3) 0.022(2) 0.004(2) 0.000(2) -0.006(2)
C5 0.050(3) 0.045(3) 0.025(2) 0.004(2) 0.009(2) -0.006(2)
C6 0.046(3) 0.047(3) 0.021(2) -0.002(2) 0.005(2) -0.005(2)
C7 0.047(3) 0.047(3) 0.032(3) -0.002(2) 0.008(2) -0.002(2)
C8 0.040(3) 0.049(3) 0.028(2) -0.004(2) 0.001(2) 0.007(2)
C9 0.046(3) 0.037(2) 0.015(2) -0.0030(18) 0.0012(19) -0.003(2)
C10 0.047(3) 0.041(3) 0.017(2) -0.0049(19) -0.0007(19) 0.004(2)
C11 0.046(3) 0.041(3) 0.022(2) 0.005(2) -0.001(2) -0.001(2)
C12 0.059(3) 0.044(3) 0.026(2) -0.004(2) -0.001(2) 0.002(2)
C13 0.063(3) 0.046(3) 0.031(3) 0.002(2) -0.011(2) -0.002(2)
C14 0.049(3) 0.050(3) 0.034(3) 0.010(2) -0.009(2) 0.002(2)
C15 0.053(3) 0.048(3) 0.027(2) 0.004(2) 0.002(2) 0.006(2)
C16 0.045(3) 0.044(3) 0.019(2) 0.008(2) 0.001(2) 0.003(2)
C17 0.059(3) 0.054(3) 0.024(2) -0.003(2) -0.004(2) 0.015(2)
C18 0.070(4) 0.067(4) 0.039(3) -0.009(3) 0.008(3) -0.011(3)

loop_
_atom_type_symbol
_atom_type_description
_atom_type_scat_dispersion_real
_atom_type_scat_dispersion_imag
_atom_type_scat_source
C C 0.0033 0.0016 'International Tables Vol C Tables 4.2.6.8 and 6.1.1.4'
H H 0.0000 0.0000 'International Tables Vol C Tables 4.2.6.8 and 6.1.1.4'
N N 0.0061 0.0033 'International Tables Vol C Tables 4.2.6.8 and 6.1.1.4'
O O 0.0106 0.0060 'International Tables Vol C Tables 4.2.6.8 and 6.1.1.4'
Zn Zn 0.2839 1.4301 'International Tables Vol C Tables 4.2.6.8 and 6.1.1.4'

loop_
_geom_angle_atom_site_label_1
_geom_angle_atom_site_label_2
_geom_angle_atom_site_label_3
_geom_angle
_geom_angle_site_symmetry_1
_geom_angle_site_symmetry_3
N2 Zn1 N2 180.00(3) 9_755 .
N2 Zn1 N1 90.99(13) 9_755 9_755
N2 Zn1 N1 89.01(13) . 9_755
N2 Zn1 N1 89.01(13) 9_755 .
N2 Zn1 N1 90.99(13) . .
N1 Zn1 N1 180.0(3) 9_755 .
N2 Zn1 O1 87.58(12) 9_755 4_554
N2 Zn1 O1 92.42(12) . 4_554
N1 Zn1 O1 90.89(12) 9_755 4_554
N1 Zn1 O1 89.11(12) . 4_554
N2 Zn1 O1 92.42(12) 9_755 12_756
N2 Zn1 O1 87.58(12) . 12_756
N1 Zn1 O1 89.11(12) 9_755 12_756
N1 Zn1 O1 90.89(12) . 12_756
O1 Zn1 O1 180.00(15) 4_554 12_756
C18 O1 C17 112.6(4) . .
C18 O1 Zn1 126.7(3) . 3_545
C17 O1 Zn1 120.1(3) . 3_545
C4 N1 C1 106.7(3) . .
C4 N1 Zn1 125.7(3) . .
C1 N1 Zn1 127.6(3) . .
C6 N2 C9 106.9(3) . .
C6 N2 Zn1 125.6(3) . .
C9 N2 Zn1 127.4(3) . .
N1 C1 C10 124.9(4) . 9_755
N1 C1 C2 109.2(4) . .
C10 C1 C2 125.8(4) 9_755 .
C3 C2 C1 107.2(4) . .
C2 C3 C4 107.6(4) . .
N1 C4 C5 124.3(4) . .
N1 C4 C3 109.3(4) . .
C5 C4 C3 126.3(4) . .
C6 C5 C4 128.0(4) . .
N2 C6 C5 125.3(4) . .
N2 C6 C7 109.6(4) . .
C5 C6 C7 125.2(4) . .
C8 C7 C6 107.2(4) . .
C7 C8 C9 107.7(4) . .
N2 C9 C10 125.7(4) . .
N2 C9 C8 108.7(4) . .
C10 C9 C8 125.7(4) . .
C9 C10 C1 125.2(4) . 9_755
C9 C10 C11 117.1(4) . .
C1 C10 C11 117.7(4) 9_755 .
C12 C11 C16 118.7(4) . .
C12 C11 C10 120.1(4) . .
C16 C11 C10 121.2(4) . .
C13 C12 C11 121.5(4) . .
C14 C13 C12 119.6(4) . .
C13 C14 C15 120.5(4) . .
C14 C15 C16 120.0(4) . .
C15 C16 C11 119.7(4) . .
C15 C16 C17 120.2(4) . .
C11 C16 C17 120.1(4) . .
O1 C17 C16 112.4(4) . .

loop_
_geom_bond_atom_site_label_1
_geom_bond_atom_site_label_2
_geom_bond_distance
_geom_bond_site_symmetry_2
Zn1 N2 2.037(3) 9_755
Zn1 N2 2.037(3) .
Zn1 N1 2.062(3) 9_755
Zn1 N1 2.062(3) .
Zn1 O1 2.434(3) 4_554
Zn1 O1 2.434(3) 12_756
O1 C18 1.423(5) .
O1 C17 1.423(5) .
O1 Zn1 2.434(3) 3_545
N1 C4 1.366(5) .
N1 C1 1.369(5) .
N2 C6 1.369(5) .
N2 C9 1.379(5) .
C1 C10 1.406(6) 9_755
C1 C2 1.439(6) .
C2 C3 1.337(6) .
C3 C4 1.433(6) .
C4 C5 1.399(6) .
C5 C6 1.386(6) .
C6 C7 1.437(6) .
C7 C8 1.346(6) .
C8 C9 1.443(6) .
C9 C10 1.401(6) .
C10 C1 1.406(6) 9_755
C10 C11 1.493(6) .
C11 C12 1.390(6) .
C11 C16 1.398(6) .
C12 C13 1.380(6) .
C13 C14 1.369(6) .
C14 C15 1.392(6) .
C15 C16 1.393(6) .
C16 C17 1.523(6) .
